data_1554350
loop_
_publ_author_name
'Gong, Hai-Xian'
'Cao, Zhu'
'Li, Meng-Hua'
'Liao, Sai-Hu'
'Lin, Mei-Jin'

_publ_section_title
;
 Photoexcited perylene diimide radical anions for the reduction of aryl
 halides: a bay-substituent effect
;
_journal_issue 15
_journal_name_full 'Organic Chemistry Frontiers'
_journal_page_first 2296
_journal_paper_doi 10.1039/C8QO00445E
_journal_volume 5
_journal_year 2018
_chemical_formula_moiety 'C34 H33 N O3'
_chemical_formula_sum 'C34 H33 N O3'
_chemical_formula_weight 503.61
_space_group_crystal_system triclinic
_space_group_IT_number 2
_space_group_name_Hall '-P 1'
_space_group_name_H-M_alt 'P -1'
_atom_sites_solution_hydrogens geom
_atom_sites_solution_primary dual
_audit_creation_date 2017-09-17
_audit_creation_method
;
Olex2 1.2-alpha
(compiled 2017.08.10 svn.r3458 for OlexSys, GUI svn.r5381)
;
_audit_update_record
;
2018-04-04 deposited with the CCDC.
2018-05-23 downloaded from the CCDC.
;
_cell_angle_alpha 87.132(5)
_cell_angle_beta 84.213(5)
_cell_angle_gamma 68.822(5)
_cell_formula_units_Z 2
_cell_length_a 9.4355(5)
_cell_length_b 10.2231(6)
_cell_length_c 17.9161(11)
_cell_measurement_reflns_used 3880
_cell_measurement_temperature 173(2)
_cell_measurement_theta_max 26.8070
_cell_measurement_theta_min 2.4550
_cell_volume 1603.09(17)
_computing_molecular_graphics 'Olex2 (Dolomanov et al., 2009)'
_computing_publication_material 'Olex2 (Dolomanov et al., 2009)'
_computing_structure_refinement 'ShelXL (Sheldrick, 2015)'
_computing_structure_solution 'ShelXT (Sheldrick, 2015)'
_diffrn_ambient_temperature 173.15
_diffrn_measured_fraction_theta_full 0.999
_diffrn_measured_fraction_theta_max 0.999
_diffrn_measurement_device_type 'multiwire proportional'
_diffrn_measurement_method 'phi and omega scans'
_diffrn_radiation_monochromator graphite
_diffrn_radiation_type MoK\a
_diffrn_radiation_wavelength 0.71073
_diffrn_reflns_av_R_equivalents 0.0463
_diffrn_reflns_av_unetI/netI 0.0572
_diffrn_reflns_Laue_measured_fraction_full 0.999
_diffrn_reflns_Laue_measured_fraction_max 0.999
_diffrn_reflns_limit_h_max 11
_diffrn_reflns_limit_h_min -11
_diffrn_reflns_limit_k_max 12
_diffrn_reflns_limit_k_min -11
_diffrn_reflns_limit_l_max 21
_diffrn_reflns_limit_l_min -21
_diffrn_reflns_number 19426
_diffrn_reflns_point_group_measured_fraction_full 0.999
_diffrn_reflns_point_group_measured_fraction_max 0.999
_diffrn_reflns_theta_full 25.027
_diffrn_reflns_theta_max 25.027
_diffrn_reflns_theta_min 2.285
_exptl_absorpt_coefficient_mu 0.066
_exptl_absorpt_correction_type none
_exptl_crystal_colour red
_exptl_crystal_density_diffrn 1.043
_exptl_crystal_description block
_exptl_crystal_F_000 536
_exptl_crystal_size_max 0.5
_exptl_crystal_size_mid 0.3
_exptl_crystal_size_min 0.2
_refine_diff_density_max 0.323
_refine_diff_density_min -0.348
_refine_diff_density_rms 0.072
_refine_ls_extinction_method none
_refine_ls_goodness_of_fit_ref 1.068
_refine_ls_hydrogen_treatment constr
_refine_ls_matrix_type full
_refine_ls_number_parameters 350
_refine_ls_number_reflns 5664
_refine_ls_number_restraints 0
_refine_ls_restrained_S_all 1.068
_refine_ls_R_factor_all 0.1162
_refine_ls_R_factor_gt 0.0845
_refine_ls_shift/su_max 0.000
_refine_ls_shift/su_mean 0.000
_refine_ls_structure_factor_coef Fsqd
_refine_ls_weighting_details 'w=1/[\s^2^(Fo^2^)+(0.0857P)^2^+2.4953P] where P=(Fo^2^+2Fc^2^)/3'
_refine_ls_weighting_scheme calc
_refine_ls_wR_factor_gt 0.2197
_refine_ls_wR_factor_ref 0.2349
_reflns_Friedel_coverage 0.000
_reflns_number_gt 3804
_reflns_number_total 5664
_reflns_threshold_expression 'I > 2\s(I)'
_cod_data_source_file c8qo00445e2.cif
_cod_data_source_block p-1
_cod_database_code 1554350
_shelx_shelxl_version_number 2014/7
_shelx_space_group_comment
;
The symmetry employed for this shelxl refinement is uniquely defined
by the following loop, which should always be used as a source of
symmetry information in preference to the above space-group names.
They are only intended as comments.
;
_olex2_refinement_description
;
1. Fixed Uiso
 At 1.2 times of:
  All C(H) groups
 At 1.5 times of:
  All C(H,H,H) groups
2.a Ternary CH refined with riding coordinates:
 C33(H33), C24(H24)
2.b Aromatic/amide H refined with riding coordinates:
 C8(H8), C3(H3), C15(H15), C9(H9), C14(H14), C18(H18), C17(H17), C29(H29),
 C27(H27), C28(H28)
2.c Idealised Me refined as rotating group:
 C21(H21A,H21B,H21C), C32(H32A,H32B,H32C), C20(H20A,H20B,H20C), C23(H23A,H23B,
 H23C), C34(H34A,H34B,H34C), C25(H25A,H25B,H25C), C19(H19A,H19B,H19C)
;
_olex2_submission_special_instructions 'No special instructions were received'

loop_
_space_group_symop_operation_xyz
'x, y, z'
'-x, -y, -z'

loop_
_atom_site_label
_atom_site_type_symbol
_atom_site_fract_x
_atom_site_fract_y
_atom_site_fract_z
_atom_site_U_iso_or_equiv
_atom_site_adp_type
_atom_site_occupancy
_atom_site_site_symmetry_order
_atom_site_calc_flag
_atom_site_refinement_flags_posn
O3 O 0.6037(3) 0.1879(3) 0.58615(14) 0.0465(7) Uani 1 1 d .
O1 O 0.4500(3) 0.3190(3) 0.32568(14) 0.0448(7) Uani 1 1 d .
O2 O 0.8694(3) 0.1028(3) 0.16918(13) 0.0456(7) Uani 1 1 d .
N1 N 0.6590(3) 0.2138(3) 0.24672(15) 0.0301(7) Uani 1 1 d .
C5 C 0.8372(3) 0.0845(3) 0.51107(17) 0.0235(7) Uani 1 1 d .
C6 C 0.9131(3) 0.0525(3) 0.43666(17) 0.0222(7) Uani 1 1 d .
C12 C 0.8298(3) 0.1029(3) 0.37309(17) 0.0236(7) Uani 1 1 d .
C7 C 1.0717(3) -0.0328(3) 0.42444(17) 0.0234(7) Uani 1 1 d .
C2 C 0.6722(3) 0.1863(3) 0.38288(18) 0.0254(7) Uani 1 1 d .
C10 C 0.8977(3) 0.0715(3) 0.29964(18) 0.0256(7) Uani 1 1 d .
C4 C 0.6801(4) 0.1628(3) 0.51645(18) 0.0275(7) Uani 1 1 d .
C8 C 1.1325(4) -0.0660(4) 0.35034(18) 0.0316(8) Uani 1 1 d .
H8 H 1.2359 -0.1266 0.3416 0.038 Uiso 1 1 calc R
C3 C 0.6000(4) 0.2129(4) 0.45334(18) 0.0295(8) Uani 1 1 d .
H3 H 0.4938 0.2662 0.4595 0.035 Uiso 1 1 calc R
C1 C 0.5832(4) 0.2453(4) 0.31817(19) 0.0313(8) Uani 1 1 d .
C11 C 0.8139(4) 0.1273(4) 0.23294(19) 0.0317(8) Uani 1 1 d .
C16 C 0.1349(4) 0.4158(4) 0.6255(2) 0.0358(9) Uani 1 1 d .
C13 C 0.4453(4) 0.2653(4) 0.59417(19) 0.0358(9) Uani 1 1 d .
C31 C 0.5718(4) 0.2729(4) 0.18338(18) 0.0300(8) Uani 1 1 d .
C15 C 0.2380(4) 0.4831(4) 0.6080(2) 0.0343(8) Uani 1 1 d .
H15 H 0.2013 0.5827 0.6064 0.041 Uiso 1 1 calc R
C9 C 1.0490(4) -0.0146(4) 0.28910(19) 0.0353(9) Uani 1 1 d .
H9 H 1.0960 -0.0386 0.2398 0.042 Uiso 1 1 calc R
C30 C 0.5474(4) 0.4120(4) 0.16257(18) 0.0327(8) Uani 1 1 d .
C14 C 0.3931(4) 0.4098(4) 0.5927(2) 0.0385(9) Uani 1 1 d .
H14 H 0.4619 0.4583 0.5815 0.046 Uiso 1 1 calc R
C22 C -0.0366(4) 0.4946(4) 0.6433(2) 0.0404(9) Uani 1 1 d .
C26 C 0.5089(4) 0.1910(4) 0.14714(19) 0.0348(8) Uani 1 1 d .
C18 C 0.3466(4) 0.1944(4) 0.6101(2) 0.0400(9) Uani 1 1 d .
H18 H 0.3832 0.0948 0.6104 0.048 Uiso 1 1 calc R
C17 C 0.1932(4) 0.2706(4) 0.6258(2) 0.0416(9) Uani 1 1 d .
H17 H 0.1250 0.2216 0.6373 0.050 Uiso 1 1 calc R
C29 C 0.4584(4) 0.4685(4) 0.1030(2) 0.0425(9) Uani 1 1 d .
H29 H 0.4404 0.5629 0.0874 0.051 Uiso 1 1 calc R
C27 C 0.4217(4) 0.2527(4) 0.0883(2) 0.0403(9) Uani 1 1 d .
H27 H 0.3782 0.1998 0.0624 0.048 Uiso 1 1 calc R
C33 C 0.6108(5) 0.5035(4) 0.2026(2) 0.0417(9) Uani 1 1 d .
H33 H 0.6552 0.4503 0.2482 0.050 Uiso 1 1 calc R
C24 C 0.5324(4) 0.0415(4) 0.1729(2) 0.0426(9) Uani 1 1 d .
H24 H 0.6139 0.0113 0.2084 0.051 Uiso 1 1 calc R
C21 C -0.1270(4) 0.4472(4) 0.5922(2) 0.0461(10) Uani 1 1 d .
H21A H -0.0973 0.4651 0.5398 0.069 Uiso 1 1 calc GR
H21B H -0.2363 0.4993 0.6038 0.069 Uiso 1 1 calc GR
H21C H -0.1059 0.3466 0.6000 0.069 Uiso 1 1 calc GR
C28 C 0.3973(5) 0.3905(4) 0.0670(2) 0.0463(10) Uani 1 1 d .
H28 H 0.3370 0.4311 0.0266 0.056 Uiso 1 1 calc R
C32 C 0.4880(6) 0.6390(5) 0.2289(3) 0.0578(12) Uani 1 1 d .
H32A H 0.4410 0.6936 0.1855 0.087 Uiso 1 1 calc GR
H32B H 0.5332 0.6932 0.2558 0.087 Uiso 1 1 calc GR
H32C H 0.4100 0.6181 0.2625 0.087 Uiso 1 1 calc GR
C20 C -0.0809(5) 0.4636(6) 0.7248(3) 0.0700(15) Uani 1 1 d .
H20A H -0.0596 0.3627 0.7315 0.105 Uiso 1 1 calc GR
H20B H -0.1899 0.5153 0.7372 0.105 Uiso 1 1 calc GR
H20C H -0.0215 0.4927 0.7579 0.105 Uiso 1 1 calc GR
C23 C 0.3833(6) 0.0394(5) 0.2149(3) 0.0648(13) Uani 1 1 d .
H23A H 0.3560 0.1019 0.2580 0.097 Uiso 1 1 calc GR
H23B H 0.3970 -0.0564 0.2326 0.097 Uiso 1 1 calc GR
H23C H 0.3016 0.0713 0.1811 0.097 Uiso 1 1 calc GR
C34 C 0.7397(6) 0.5305(6) 0.1540(3) 0.0665(14) Uani 1 1 d .
H34A H 0.8197 0.4407 0.1398 0.100 Uiso 1 1 calc GR
H34B H 0.7822 0.5852 0.1822 0.100 Uiso 1 1 calc GR
H34C H 0.7001 0.5829 0.1086 0.100 Uiso 1 1 calc GR
C25 C 0.5826(6) -0.0590(5) 0.1069(3) 0.0604(12) Uani 1 1 d .
H25A H 0.4972 -0.0411 0.0761 0.091 Uiso 1 1 calc GR
H25B H 0.6149 -0.1560 0.1259 0.091 Uiso 1 1 calc GR
H25C H 0.6680 -0.0444 0.0764 0.091 Uiso 1 1 calc GR
C19 C -0.0778(5) 0.6530(5) 0.6328(4) 0.0757(17) Uani 1 1 d .
H19A H -0.0237 0.6862 0.6670 0.114 Uiso 1 1 calc GR
H19B H -0.1881 0.7004 0.6437 0.114 Uiso 1 1 calc GR
H19C H -0.0480 0.6738 0.5809 0.114 Uiso 1 1 calc GR

loop_
_atom_site_aniso_label
_atom_site_aniso_U_11
_atom_site_aniso_U_22
_atom_site_aniso_U_33
_atom_site_aniso_U_23
_atom_site_aniso_U_13
_atom_site_aniso_U_12
O3 0.0180(12) 0.074(2) 0.0294(13) 0.0008(13) 0.0018(10) 0.0039(12)
O1 0.0253(14) 0.0589(18) 0.0317(14) 0.0025(12) -0.0007(11) 0.0063(12)
O2 0.0312(14) 0.0640(19) 0.0269(14) 0.0002(12) 0.0031(11) -0.0011(13)
N1 0.0235(15) 0.0353(17) 0.0245(14) 0.0024(12) -0.0012(12) -0.0028(12)
C5 0.0189(15) 0.0227(17) 0.0252(17) -0.0013(13) 0.0028(13) -0.0044(13)
C6 0.0194(16) 0.0199(17) 0.0261(17) 0.0001(13) 0.0026(13) -0.0069(13)
C12 0.0205(16) 0.0228(17) 0.0249(16) 0.0031(13) -0.0010(13) -0.0054(13)
C7 0.0150(15) 0.0265(18) 0.0255(16) -0.0005(13) 0.0024(13) -0.0047(13)
C2 0.0202(16) 0.0247(18) 0.0280(17) 0.0011(14) -0.0004(13) -0.0048(13)
C10 0.0177(16) 0.0299(18) 0.0262(17) 0.0006(14) 0.0005(13) -0.0058(13)
C4 0.0218(17) 0.0304(19) 0.0243(17) -0.0012(14) 0.0046(14) -0.0039(14)
C8 0.0161(16) 0.039(2) 0.0295(18) -0.0010(15) 0.0004(14) 0.0016(14)
C3 0.0156(16) 0.037(2) 0.0299(18) -0.0012(15) -0.0005(14) -0.0027(14)
C1 0.0211(18) 0.036(2) 0.0308(18) -0.0003(15) -0.0001(14) -0.0038(15)
C11 0.0251(18) 0.037(2) 0.0281(19) 0.0012(15) 0.0020(15) -0.0069(15)
C16 0.0211(17) 0.042(2) 0.039(2) -0.0103(16) 0.0007(15) -0.0049(16)
C13 0.0175(17) 0.050(2) 0.0244(18) -0.0026(16) 0.0019(14) 0.0053(16)
C31 0.0217(17) 0.035(2) 0.0263(17) 0.0015(15) -0.0012(14) -0.0026(14)
C15 0.0216(17) 0.034(2) 0.043(2) -0.0063(16) -0.0011(15) -0.0048(15)
C9 0.0256(18) 0.048(2) 0.0253(18) -0.0027(16) 0.0040(14) -0.0056(16)
C30 0.036(2) 0.032(2) 0.0245(17) 0.0020(14) -0.0020(15) -0.0061(16)
C14 0.0240(18) 0.057(3) 0.0330(19) 0.0001(17) 0.0011(15) -0.0133(18)
C22 0.0193(17) 0.041(2) 0.054(2) -0.0111(18) 0.0036(16) -0.0031(16)
C26 0.0288(18) 0.042(2) 0.0318(19) 0.0027(16) -0.0018(15) -0.0111(16)
C18 0.030(2) 0.033(2) 0.046(2) -0.0040(17) 0.0005(17) 0.0006(16)
C17 0.0274(19) 0.041(2) 0.055(2) -0.0049(18) 0.0031(17) -0.0114(17)
C29 0.049(2) 0.040(2) 0.037(2) 0.0059(17) -0.0140(18) -0.0124(19)
C27 0.043(2) 0.045(2) 0.036(2) -0.0033(17) -0.0103(17) -0.0176(18)
C33 0.053(2) 0.039(2) 0.037(2) 0.0089(17) -0.0172(18) -0.0177(19)
C24 0.041(2) 0.042(2) 0.043(2) 0.0016(18) -0.0053(18) -0.0120(18)
C21 0.0230(19) 0.048(2) 0.061(3) -0.005(2) 0.0004(18) -0.0059(17)
C28 0.045(2) 0.049(3) 0.040(2) 0.0047(19) -0.0147(18) -0.0081(19)
C32 0.076(3) 0.050(3) 0.048(3) -0.004(2) -0.010(2) -0.021(2)
C20 0.024(2) 0.111(4) 0.057(3) -0.017(3) 0.008(2) -0.005(2)
C23 0.078(3) 0.054(3) 0.064(3) -0.001(2) 0.013(3) -0.032(3)
C34 0.073(3) 0.077(4) 0.066(3) -0.002(3) -0.015(3) -0.043(3)
C25 0.070(3) 0.046(3) 0.061(3) -0.005(2) 0.005(2) -0.018(2)
C19 0.031(2) 0.047(3) 0.141(5) -0.027(3) 0.008(3) -0.006(2)

loop_
_atom_type_symbol
_atom_type_description
_atom_type_scat_dispersion_real
_atom_type_scat_dispersion_imag
_atom_type_scat_source
C C 0.0033 0.0016 'International Tables Vol C Tables 4.2.6.8 and 6.1.1.4'
H H 0.0000 0.0000 'International Tables Vol C Tables 4.2.6.8 and 6.1.1.4'
N N 0.0061 0.0033 'International Tables Vol C Tables 4.2.6.8 and 6.1.1.4'
O O 0.0106 0.0060 'International Tables Vol C Tables 4.2.6.8 and 6.1.1.4'

loop_
_geom_angle_atom_site_label_1
_geom_angle_atom_site_label_2
_geom_angle_atom_site_label_3
_geom_angle
_geom_angle_site_symmetry_3
C4 O3 C13 120.1(3) .
C1 N1 C11 124.0(3) .
C1 N1 C31 117.3(3) .
C11 N1 C31 118.6(3) .
C6 C5 C7 118.3(3) 2_756
C4 C5 C6 117.0(3) .
C4 C5 C7 124.7(3) 2_756
C12 C6 C5 120.0(3) .
C12 C6 C7 118.2(3) .
C7 C6 C5 121.8(3) .
C6 C12 C2 119.9(3) .
C10 C12 C6 122.0(3) .
C10 C12 C2 118.1(3) .
C6 C7 C5 119.8(3) 2_756
C8 C7 C5 122.6(3) 2_756
C8 C7 C6 117.6(3) .
C12 C2 C1 121.5(3) .
C3 C2 C12 119.9(3) .
C3 C2 C1 118.6(3) .
C12 C10 C11 122.6(3) .
C9 C10 C12 118.9(3) .
C9 C10 C11 118.5(3) .
O3 C4 C5 118.2(3) .
O3 C4 C3 119.4(3) .
C3 C4 C5 122.3(3) .
C7 C8 H8 118.5 .
C9 C8 C7 123.1(3) .
C9 C8 H8 118.5 .
C2 C3 C4 120.8(3) .
C2 C3 H3 119.6 .
C4 C3 H3 119.6 .
O1 C1 N1 120.4(3) .
O1 C1 C2 122.2(3) .
N1 C1 C2 117.4(3) .
O2 C11 N1 119.6(3) .
O2 C11 C10 124.1(3) .
N1 C11 C10 116.3(3) .
C15 C16 C22 123.1(3) .
C17 C16 C15 116.9(3) .
C17 C16 C22 120.0(3) .
C14 C13 O3 119.9(3) .
C18 C13 O3 118.8(3) .
C18 C13 C14 121.1(3) .
C30 C31 N1 118.6(3) .
C30 C31 C26 122.1(3) .
C26 C31 N1 119.2(3) .
C16 C15 H15 118.9 .
C16 C15 C14 122.2(4) .
C14 C15 H15 118.9 .
C10 C9 C8 120.1(3) .
C10 C9 H9 119.9 .
C8 C9 H9 119.9 .
C31 C30 C29 117.7(3) .
C31 C30 C33 122.9(3) .
C29 C30 C33 119.4(3) .
C13 C14 C15 118.6(3) .
C13 C14 H14 120.7 .
C15 C14 H14 120.7 .
C21 C22 C16 110.4(3) .
C21 C22 C20 109.2(4) .
C21 C22 C19 108.3(4) .
C20 C22 C16 108.8(3) .
C20 C22 C19 108.8(4) .
C19 C22 C16 111.3(3) .
C31 C26 C24 121.0(3) .
C27 C26 C31 117.6(3) .
C27 C26 C24 121.4(3) .
C13 C18 H18 120.6 .
C13 C18 C17 118.8(4) .
C17 C18 H18 120.6 .
C16 C17 H17 118.8 .
C18 C17 C16 122.4(4) .
C18 C17 H17 118.8 .
C30 C29 H29 119.5 .
C28 C29 C30 120.9(4) .
C28 C29 H29 119.5 .
C26 C27 H27 119.6 .
C28 C27 C26 120.7(4) .
C28 C27 H27 119.6 .
C30 C33 H33 107.2 .
C30 C33 C34 111.2(3) .
C32 C33 C30 112.2(3) .
C32 C33 H33 107.2 .
C32 C33 C34 111.4(4) .
C34 C33 H33 107.2 .
C26 C24 H24 108.5 .
C26 C24 C23 108.5(3) .
C26 C24 C25 111.5(3) .
C23 C24 H24 108.5 .
C25 C24 H24 108.5 .
C25 C24 C23 111.3(4) .
C22 C21 H21A 109.5 .
C22 C21 H21B 109.5 .
C22 C21 H21C 109.5 .
H21A C21 H21B 109.5 .
H21A C21 H21C 109.5 .
H21B C21 H21C 109.5 .
C29 C28 C27 120.9(4) .
C29 C28 H28 119.5 .
C27 C28 H28 119.5 .
C33 C32 H32A 109.5 .
C33 C32 H32B 109.5 .
C33 C32 H32C 109.5 .
H32A C32 H32B 109.5 .
H32A C32 H32C 109.5 .
H32B C32 H32C 109.5 .
C22 C20 H20A 109.5 .
C22 C20 H20B 109.5 .
C22 C20 H20C 109.5 .
H20A C20 H20B 109.5 .
H20A C20 H20C 109.5 .
H20B C20 H20C 109.5 .
C24 C23 H23A 109.5 .
C24 C23 H23B 109.5 .
C24 C23 H23C 109.5 .
H23A C23 H23B 109.5 .
H23A C23 H23C 109.5 .
H23B C23 H23C 109.5 .
C33 C34 H34A 109.5 .
C33 C34 H34B 109.5 .
C33 C34 H34C 109.5 .
H34A C34 H34B 109.5 .
H34A C34 H34C 109.5 .
H34B C34 H34C 109.5 .
C24 C25 H25A 109.5 .
C24 C25 H25B 109.5 .
C24 C25 H25C 109.5 .
H25A C25 H25B 109.5 .
H25A C25 H25C 109.5 .
H25B C25 H25C 109.5 .
C22 C19 H19A 109.5 .
C22 C19 H19B 109.5 .
C22 C19 H19C 109.5 .
H19A C19 H19B 109.5 .
H19A C19 H19C 109.5 .
H19B C19 H19C 109.5 .

loop_
_geom_bond_atom_site_label_1
_geom_bond_atom_site_label_2
_geom_bond_distance
_geom_bond_site_symmetry_2
O3 C4 1.364(4) .
O3 C13 1.412(4) .
O1 C1 1.207(4) .
O2 C11 1.206(4) .
N1 C1 1.395(4) .
N1 C11 1.412(4) .
N1 C31 1.446(4) .
C5 C6 1.442(4) .
C5 C7 1.471(4) 2_756
C5 C4 1.403(4) .
C6 C12 1.418(4) .
C6 C7 1.434(4) .
C12 C2 1.419(4) .
C12 C10 1.403(4) .
C7 C5 1.471(4) 2_756
C7 C8 1.399(4) .
C2 C3 1.364(4) .
C2 C1 1.475(5) .
C10 C11 1.475(5) .
C10 C9 1.379(5) .
C4 C3 1.395(5) .
C8 H8 0.9500 .
C8 C9 1.385(5) .
C3 H3 0.9500 .
C16 C15 1.385(5) .
C16 C22 1.533(5) .
C16 C17 1.384(5) .
C13 C14 1.378(6) .
C13 C18 1.374(5) .
C31 C30 1.393(5) .
C31 C26 1.402(5) .
C15 H15 0.9500 .
C15 C14 1.388(5) .
C9 H9 0.9500 .
C30 C29 1.395(5) .
C30 C33 1.518(5) .
C14 H14 0.9500 .
C22 C21 1.517(5) .
C22 C20 1.527(6) .
C22 C19 1.529(6) .
C26 C27 1.385(5) .
C26 C24 1.518(5) .
C18 H18 0.9500 .
C18 C17 1.381(5) .
C17 H17 0.9500 .
C29 H29 0.9500 .
C29 C28 1.357(6) .
C27 H27 0.9500 .
C27 C28 1.383(6) .
C33 H33 1.0000 .
C33 C32 1.510(6) .
C33 C34 1.522(6) .
C24 H24 1.0000 .
C24 C23 1.535(6) .
C24 C25 1.527(6) .
C21 H21A 0.9800 .
C21 H21B 0.9800 .
C21 H21C 0.9800 .
C28 H28 0.9500 .
C32 H32A 0.9800 .
C32 H32B 0.9800 .
C32 H32C 0.9800 .
C20 H20A 0.9800 .
C20 H20B 0.9800 .
C20 H20C 0.9800 .
C23 H23A 0.9800 .
C23 H23B 0.9800 .
C23 H23C 0.9800 .
C34 H34A 0.9800 .
C34 H34B 0.9800 .
C34 H34C 0.9800 .
C25 H25A 0.9800 .
C25 H25B 0.9800 .
C25 H25C 0.9800 .
C19 H19A 0.9800 .
C19 H19B 0.9800 .
C19 H19C 0.9800 .
